data_7060616
loop_
_publ_author_name
'Bera, Pradip'
'Aher, Abhishek'
'Brandao, Paula'
'Manna, Sunil Kumar'
'Bhattacharyya, Indranil'
'Mondal, Gopinath'
'Jana, Abhimanyu'
'Santra, Ananyakumari'
'Bera, Pulakesh'

_publ_section_title
;
 Anticancer activity, DNA binding and docking study of M(ii)-complexes (M
 = Zn, Cu and Ni) derived from a new pyrazine--thiazole ligand: synthesis,
 structure and DFT
;
_journal_issue 27
_journal_name_full 'New Journal of Chemistry'
_journal_page_first 11999
_journal_page_last 12015
_journal_paper_doi 10.1039/D0NJ05883A
_journal_volume 45
_journal_year 2021
_chemical_formula_sum 'C32 H22 N12 S2 Zn'
_chemical_formula_weight 704.10
_space_group_crystal_system monoclinic
_space_group_IT_number 15
_space_group_name_Hall '-C 2yc'
_space_group_name_H-M_alt 'C 1 2/c 1'
_atom_sites_solution_hydrogens geom
_audit_creation_method SHELXL-2013
_audit_update_record
;
2019-10-22 deposited with the CCDC.	2021-04-27 downloaded from the CCDC.
;
_cell_angle_alpha 90
_cell_angle_beta 105.7720(10)
_cell_angle_gamma 90
_cell_formula_units_Z 8
_cell_length_a 37.6726(13)
_cell_length_b 9.0541(3)
_cell_length_c 18.5487(7)
_cell_measurement_reflns_used 532
_cell_measurement_temperature 150(2)
_cell_measurement_theta_max 25.30
_cell_measurement_theta_min 2.97
_cell_volume 6088.6(4)
_computing_structure_refinement 'SHELXL-2013 (Sheldrick, 2013)'
_diffrn_ambient_temperature 150(2)
_diffrn_measured_fraction_theta_full 0.999
_diffrn_measured_fraction_theta_max 0.998
_diffrn_measurement_device_type CCD
_diffrn_measurement_method 'omega and phi scans'
_diffrn_radiation_type MoK\a
_diffrn_radiation_wavelength 0.71073
_diffrn_reflns_av_R_equivalents 0.0551
_diffrn_reflns_av_unetI/netI 0.0446
_diffrn_reflns_Laue_measured_fraction_full 0.999
_diffrn_reflns_Laue_measured_fraction_max 0.998
_diffrn_reflns_limit_h_max 46
_diffrn_reflns_limit_h_min -40
_diffrn_reflns_limit_k_max 11
_diffrn_reflns_limit_k_min -11
_diffrn_reflns_limit_l_max 23
_diffrn_reflns_limit_l_min -23
_diffrn_reflns_number 32360
_diffrn_reflns_point_group_measured_fraction_full 0.999
_diffrn_reflns_point_group_measured_fraction_max 0.998
_diffrn_reflns_theta_full 25.242
_diffrn_reflns_theta_max 26.398
_diffrn_reflns_theta_min 2.253
_diffrn_source 'fine-focus sealed tube'
_exptl_absorpt_coefficient_mu 0.991
_exptl_absorpt_correction_T_max 0.7454
_exptl_absorpt_correction_T_min 0.6845
_exptl_absorpt_correction_type multi-scan
_exptl_crystal_colour purple
_exptl_crystal_density_diffrn 1.536
_exptl_crystal_description Block
_exptl_crystal_F_000 2880
_exptl_crystal_size_max 0.380
_exptl_crystal_size_mid 0.160
_exptl_crystal_size_min 0.040
_refine_diff_density_max 0.494
_refine_diff_density_min -0.331
_refine_diff_density_rms 0.069
_refine_ls_extinction_method none
_refine_ls_goodness_of_fit_ref 1.043
_refine_ls_hydrogen_treatment constr
_refine_ls_matrix_type full
_refine_ls_number_parameters 426
_refine_ls_number_reflns 6236
_refine_ls_number_restraints 0
_refine_ls_restrained_S_all 1.043
_refine_ls_R_factor_all 0.0557
_refine_ls_R_factor_gt 0.0347
_refine_ls_shift/su_max 0.002
_refine_ls_shift/su_mean 0.000
_refine_ls_structure_factor_coef Fsqd
_refine_ls_weighting_details 'w=1/[\s^2^(Fo^2^)+(0.0318P)^2^+7.7637P] where P=(Fo^2^+2Fc^2^)/3'
_refine_ls_weighting_scheme calc
_refine_ls_wR_factor_gt 0.0743
_refine_ls_wR_factor_ref 0.0841
_reflns_Friedel_coverage 0.000
_reflns_number_gt 4785
_reflns_number_total 6236
_reflns_threshold_expression 'I > 2\s(I)'
_cod_data_source_file d0nj05883a2.cif
_cod_data_source_block f_CCDC1
_cod_depositor_comments 'Adding full bibliography for 7060615--7060617.cif.'
_cod_original_sg_symbol_H-M 'C 2/c'
_cod_database_code 7060616
_shelx_space_group_comment
;
The symmetry employed for this shelxl refinement is uniquely defined
by the following loop, which should always be used as a source of
symmetry information in preference to the above space-group names.
They are only intended as comments.
;
_shelx_estimated_absorpt_t_min 0.705
_shelx_estimated_absorpt_t_max 0.961
_shelxl_version_number 2013-4

loop_
_space_group_symop_operation_xyz
'x, y, z'
'-x, y, -z+1/2'
'x+1/2, y+1/2, z'
'-x+1/2, y+1/2, -z+1/2'
'-x, -y, -z'
'x, -y, z-1/2'
'-x+1/2, -y+1/2, -z'
'x+1/2, -y+1/2, z-1/2'

loop_
_atom_site_label
_atom_site_type_symbol
_atom_site_fract_x
_atom_site_fract_y
_atom_site_fract_z
_atom_site_U_iso_or_equiv
_atom_site_adp_type
_atom_site_occupancy
_atom_site_site_symmetry_order
_atom_site_calc_flag
_atom_site_refinement_flags_posn
_atom_site_refinement_flags_adp
_atom_site_refinement_flags_occupancy
_atom_site_disorder_assembly
_atom_site_disorder_group
Zn Zn 0.37038(2) 0.31395(3) 0.46847(2) 0.01664(8) Uani 1 1 d . . . . .
S1 S 0.28137(2) 0.62201(8) 0.49187(4) 0.02680(16) Uani 1 1 d . . . . .
S2 S 0.47378(2) 0.22745(8) 0.65542(4) 0.02673(16) Uani 1 1 d . . . . .
N1 N 0.36902(5) 0.0995(2) 0.40785(11) 0.0182(4) Uani 1 1 d . . . . .
N2 N 0.35883(6) -0.1818(2) 0.34443(13) 0.0305(5) Uani 1 1 d . . . . .
N3 N 0.31553(5) 0.2472(2) 0.43942(11) 0.0184(4) Uani 1 1 d . . . . .
N4 N 0.28974(5) 0.3431(2) 0.45087(12) 0.0215(5) Uani 1 1 d . . . . .
N5 N 0.34353(5) 0.4887(2) 0.50818(11) 0.0174(4) Uani 1 1 d . . . . .
N6 N 0.53057(7) 0.8580(3) 0.67836(16) 0.0447(7) Uani 1 1 d . . . . .
N7 N 0.36076(5) 0.4336(2) 0.35479(11) 0.0189(5) Uani 1 1 d . . . . .
N8 N 0.36297(6) 0.5555(3) 0.21793(12) 0.0289(5) Uani 1 1 d . . . . .
N9 N 0.42188(5) 0.3772(2) 0.46079(11) 0.0177(4) Uani 1 1 d . . . . .
N10 N 0.45171(5) 0.3459(2) 0.51982(11) 0.0205(5) Uani 1 1 d . . . . .
N11 N 0.40639(5) 0.2283(2) 0.57130(11) 0.0179(4) Uani 1 1 d . . . . .
N12 N 0.25456(7) -0.1744(3) 0.70492(15) 0.0471(7) Uani 1 1 d . . . . .
C1 C 0.39629(7) 0.0275(3) 0.39078(14) 0.0243(6) Uani 1 1 d . . . . .
H1 H 0.4199 0.0727 0.4004 0.029 Uiso 1 1 calc R U . . .
C2 C 0.39120(8) -0.1124(3) 0.35920(16) 0.0291(6) Uani 1 1 d . . . . .
H2 H 0.4114 -0.1602 0.3477 0.035 Uiso 1 1 calc R U . . .
C3 C 0.33128(7) -0.1082(3) 0.36040(15) 0.0264(6) Uani 1 1 d . . . . .
H3 H 0.3077 -0.1540 0.3498 0.032 Uiso 1 1 calc R U . . .
C4 C 0.33539(7) 0.0337(3) 0.39207(13) 0.0192(5) Uani 1 1 d . . . . .
C5 C 0.30556(6) 0.1189(3) 0.40888(14) 0.0202(5) Uani 1 1 d . . . . .
C6 C 0.26638(7) 0.0674(3) 0.38881(17) 0.0336(7) Uani 1 1 d . . . . .
H6A H 0.2549 0.0980 0.4278 0.050 Uiso 1 1 calc R U . . .
H6B H 0.2657 -0.0406 0.3846 0.050 Uiso 1 1 calc R U . . .
H6C H 0.2529 0.1109 0.3408 0.050 Uiso 1 1 calc R U . . .
C7 C 0.30724(6) 0.4669(3) 0.48310(13) 0.0186(5) Uani 1 1 d . . . . .
C8 C 0.32164(7) 0.7197(3) 0.52841(14) 0.0243(6) Uani 1 1 d . . . . .
H8 H 0.3227 0.8205 0.5431 0.029 Uiso 1 1 calc R U . . .
C9 C 0.35149(7) 0.6326(3) 0.53314(13) 0.0193(5) Uani 1 1 d . . . . .
C10 C 0.39028(7) 0.6801(3) 0.56410(14) 0.0202(5) Uani 1 1 d . . . . .
C11 C 0.41529(7) 0.5896(3) 0.61371(14) 0.0223(6) Uani 1 1 d . . . . .
H11 H 0.4076 0.4960 0.6271 0.027 Uiso 1 1 calc R U . . .
C12 C 0.45152(7) 0.6354(3) 0.64382(15) 0.0263(6) Uani 1 1 d . . . . .
H12 H 0.4684 0.5741 0.6784 0.032 Uiso 1 1 calc R U . . .
C13 C 0.46296(7) 0.7715(3) 0.62311(15) 0.0262(6) Uani 1 1 d . . . . .
C14 C 0.43818(8) 0.8616(3) 0.57318(16) 0.0295(6) Uani 1 1 d . . . . .
H14 H 0.4460 0.9540 0.5587 0.035 Uiso 1 1 calc R U . . .
C15 C 0.40195(7) 0.8163(3) 0.54460(15) 0.0272(6) Uani 1 1 d . . . . .
H15 H 0.3849 0.8791 0.5113 0.033 Uiso 1 1 calc R U . . .
C16 C 0.50086(8) 0.8199(3) 0.65406(16) 0.0317(7) Uani 1 1 d . . . . .
C17 C 0.33014(7) 0.4578(3) 0.30007(15) 0.0235(6) Uani 1 1 d . . . . .
H17 H 0.3069 0.4333 0.3078 0.028 Uiso 1 1 calc R U . . .
C18 C 0.33141(7) 0.5183(3) 0.23196(15) 0.0278(6) Uani 1 1 d . . . . .
H18 H 0.3090 0.5335 0.1942 0.033 Uiso 1 1 calc R U . . .
C19 C 0.39343(7) 0.5354(3) 0.27387(14) 0.0239(6) Uani 1 1 d . . . . .
H19 H 0.4165 0.5635 0.2664 0.029 Uiso 1 1 calc R U . . .
C20 C 0.39303(7) 0.4753(3) 0.34265(14) 0.0174(5) Uani 1 1 d . . . . .
C21 C 0.42666(6) 0.4498(3) 0.40390(14) 0.0198(5) Uani 1 1 d . . . . .
C22 C 0.46343(7) 0.5073(3) 0.40089(16) 0.0333(7) Uani 1 1 d . . . . .
H22A H 0.4670 0.6071 0.4220 0.050 Uiso 1 1 calc R U . . .
H22B H 0.4645 0.5100 0.3487 0.050 Uiso 1 1 calc R U . . .
H22C H 0.4829 0.4423 0.4300 0.050 Uiso 1 1 calc R U . . .
C23 C 0.44052(6) 0.2722(3) 0.57235(14) 0.0181(5) Uani 1 1 d . . . . .
C24 C 0.44000(7) 0.1450(3) 0.68850(15) 0.0247(6) Uani 1 1 d . . . . .
H24 H 0.4443 0.0988 0.7361 0.030 Uiso 1 1 calc R U . . .
C25 C 0.40652(7) 0.1549(3) 0.63745(14) 0.0201(6) Uani 1 1 d . . . . .
C26 C 0.37278(7) 0.0863(3) 0.64874(13) 0.0193(5) Uani 1 1 d . . . . .
C27 C 0.37603(7) -0.0424(3) 0.69195(14) 0.0249(6) Uani 1 1 d . . . . .
H27 H 0.3996 -0.0862 0.7116 0.030 Uiso 1 1 calc R U . . .
C28 C 0.34537(7) -0.1065(3) 0.70628(14) 0.0260(6) Uani 1 1 d . . . . .
H28 H 0.3480 -0.1930 0.7362 0.031 Uiso 1 1 calc R U . . .
C29 C 0.31060(7) -0.0441(3) 0.67671(14) 0.0248(6) Uani 1 1 d . . . . .
C30 C 0.30667(7) 0.0826(3) 0.63238(14) 0.0243(6) Uani 1 1 d . . . . .
H30 H 0.2830 0.1244 0.6116 0.029 Uiso 1 1 calc R U . . .
C31 C 0.33775(7) 0.1470(3) 0.61897(14) 0.0211(6) Uani 1 1 d . . . . .
H31 H 0.3351 0.2336 0.5891 0.025 Uiso 1 1 calc R U . . .
C32 C 0.27893(8) -0.1147(3) 0.69195(16) 0.0327(7) Uani 1 1 d . . . . .

loop_
_atom_site_aniso_label
_atom_site_aniso_U_11
_atom_site_aniso_U_22
_atom_site_aniso_U_33
_atom_site_aniso_U_23
_atom_site_aniso_U_13
_atom_site_aniso_U_12
Zn 0.01234(14) 0.01753(15) 0.01935(16) -0.00084(12) 0.00313(11) -0.00124(12)
S1 0.0201(3) 0.0265(4) 0.0340(4) -0.0042(3) 0.0078(3) 0.0057(3)
S2 0.0177(3) 0.0318(4) 0.0252(4) 0.0073(3) -0.0035(3) -0.0033(3)
N1 0.0171(10) 0.0189(11) 0.0182(11) 0.0015(9) 0.0040(8) -0.0014(9)
N2 0.0381(14) 0.0221(12) 0.0321(14) -0.0048(11) 0.0110(11) -0.0015(11)
N3 0.0151(10) 0.0209(11) 0.0183(11) 0.0004(9) 0.0029(8) 0.0006(9)
N4 0.0147(10) 0.0232(12) 0.0267(12) -0.0017(9) 0.0057(9) 0.0010(9)
N5 0.0155(10) 0.0184(11) 0.0183(11) -0.0020(9) 0.0047(8) -0.0013(8)
N6 0.0298(15) 0.0493(18) 0.0520(18) -0.0129(14) 0.0062(13) -0.0105(13)
N7 0.0191(11) 0.0158(11) 0.0213(11) -0.0027(9) 0.0045(9) -0.0003(9)
N8 0.0313(13) 0.0304(13) 0.0246(13) 0.0046(10) 0.0070(10) 0.0071(11)
N9 0.0148(10) 0.0183(11) 0.0182(11) -0.0008(9) 0.0014(8) -0.0011(8)
N10 0.0147(10) 0.0249(12) 0.0194(11) 0.0018(9) 0.0004(8) -0.0006(9)
N11 0.0166(10) 0.0179(11) 0.0184(11) 0.0014(9) 0.0031(8) -0.0010(8)
N12 0.0405(15) 0.062(2) 0.0390(16) 0.0012(14) 0.0118(13) -0.0198(15)
C1 0.0217(13) 0.0269(15) 0.0249(15) 0.0004(12) 0.0073(11) 0.0007(11)
C2 0.0326(16) 0.0255(15) 0.0315(16) -0.0025(13) 0.0126(13) 0.0049(12)
C3 0.0280(14) 0.0224(14) 0.0267(15) -0.0021(12) 0.0039(12) -0.0072(12)
C4 0.0208(13) 0.0179(13) 0.0176(13) 0.0018(10) 0.0031(10) -0.0037(10)
C5 0.0175(12) 0.0219(13) 0.0200(13) 0.0012(11) 0.0032(10) -0.0044(11)
C6 0.0221(14) 0.0343(17) 0.0439(19) -0.0066(14) 0.0082(13) -0.0100(13)
C7 0.0155(12) 0.0230(14) 0.0189(13) 0.0028(11) 0.0073(10) 0.0033(10)
C8 0.0272(14) 0.0212(14) 0.0246(14) -0.0035(11) 0.0069(11) 0.0018(11)
C9 0.0235(13) 0.0181(13) 0.0167(13) 0.0002(10) 0.0060(10) 0.0024(10)
C10 0.0224(13) 0.0219(13) 0.0175(13) -0.0045(11) 0.0075(10) -0.0004(11)
C11 0.0259(14) 0.0180(13) 0.0241(14) -0.0020(11) 0.0086(11) -0.0016(11)
C12 0.0239(14) 0.0262(15) 0.0264(15) -0.0014(12) 0.0027(11) 0.0003(11)
C13 0.0243(14) 0.0247(15) 0.0298(15) -0.0093(12) 0.0077(12) -0.0034(11)
C14 0.0336(16) 0.0217(14) 0.0337(16) -0.0037(12) 0.0101(13) -0.0056(12)
C15 0.0281(14) 0.0224(14) 0.0288(15) 0.0026(12) 0.0038(12) -0.0003(12)
C16 0.0306(16) 0.0288(16) 0.0357(17) -0.0065(13) 0.0093(13) -0.0036(13)
C17 0.0196(13) 0.0218(14) 0.0277(15) -0.0007(12) 0.0041(11) 0.0025(11)
C18 0.0228(14) 0.0315(16) 0.0257(15) 0.0032(12) 0.0006(12) 0.0058(12)
C19 0.0243(14) 0.0272(15) 0.0217(14) 0.0000(12) 0.0090(11) 0.0014(11)
C20 0.0203(13) 0.0125(12) 0.0198(13) -0.0015(10) 0.0062(10) -0.0008(10)
C21 0.0175(12) 0.0224(14) 0.0198(13) 0.0007(11) 0.0056(10) -0.0004(10)
C22 0.0210(14) 0.0464(19) 0.0332(17) 0.0088(14) 0.0086(12) -0.0077(13)
C23 0.0160(12) 0.0176(13) 0.0186(13) 0.0009(10) 0.0011(10) 0.0004(10)
C24 0.0237(14) 0.0261(15) 0.0218(14) 0.0063(11) 0.0020(11) -0.0032(11)
C25 0.0232(13) 0.0163(13) 0.0195(13) -0.0005(10) 0.0039(11) 0.0006(10)
C26 0.0223(13) 0.0191(13) 0.0157(13) -0.0031(10) 0.0039(10) -0.0012(10)
C27 0.0259(14) 0.0236(14) 0.0222(14) 0.0015(11) 0.0014(11) 0.0004(11)
C28 0.0321(15) 0.0238(15) 0.0209(14) 0.0032(11) 0.0052(12) -0.0038(12)
C29 0.0279(14) 0.0293(15) 0.0188(14) -0.0043(12) 0.0091(11) -0.0080(12)
C30 0.0215(13) 0.0293(15) 0.0217(14) -0.0053(12) 0.0052(11) -0.0002(11)
C31 0.0247(13) 0.0202(14) 0.0167(13) -0.0007(10) 0.0026(10) -0.0003(11)
C32 0.0323(16) 0.0393(18) 0.0247(15) 0.0017(13) 0.0049(13) -0.0085(14)

loop_
_atom_type_symbol
_atom_type_description
_atom_type_scat_dispersion_real
_atom_type_scat_dispersion_imag
_atom_type_scat_source
C C 0.0033 0.0016 'International Tables Vol C Tables 4.2.6.8 and 6.1.1.4'
H H 0.0000 0.0000 'International Tables Vol C Tables 4.2.6.8 and 6.1.1.4'
N N 0.0061 0.0033 'International Tables Vol C Tables 4.2.6.8 and 6.1.1.4'
S S 0.1246 0.1234 'International Tables Vol C Tables 4.2.6.8 and 6.1.1.4'
Zn Zn 0.2839 1.4301 'International Tables Vol C Tables 4.2.6.8 and 6.1.1.4'

loop_
_geom_angle_atom_site_label_1
_geom_angle_atom_site_label_2
_geom_angle_atom_site_label_3
_geom_angle
_geom_angle_site_symmetry_1
_geom_angle_site_symmetry_3
_geom_angle_publ_flag
N9 Zn N3 161.69(8) . . ?
N9 Zn N5 111.34(8) . . ?
N3 Zn N5 76.82(8) . . ?
N9 Zn N11 77.54(8) . . ?
N3 Zn N11 117.76(8) . . ?
N5 Zn N11 101.89(8) . . ?
N9 Zn N1 95.72(8) . . ?
N3 Zn N1 74.45(8) . . ?
N5 Zn N1 151.21(7) . . ?
N11 Zn N1 93.17(7) . . ?
N9 Zn N7 73.98(7) . . ?
N3 Zn N7 90.08(7) . . ?
N5 Zn N7 89.77(7) . . ?
N11 Zn N7 151.49(7) . . ?
N1 Zn N7 88.37(7) . . ?
C8 S1 C7 89.75(12) . . ?
C24 S2 C23 89.58(12) . . ?
C1 N1 C4 118.1(2) . . ?
C1 N1 Zn 129.32(17) . . ?
C4 N1 Zn 112.46(16) . . ?
C2 N2 C3 116.3(2) . . ?
C5 N3 N4 120.2(2) . . ?
C5 N3 Zn 121.40(16) . . ?
N4 N3 Zn 118.37(15) . . ?
C7 N4 N3 108.29(19) . . ?
C7 N5 C9 111.4(2) . . ?
C7 N5 Zn 108.01(16) . . ?
C9 N5 Zn 137.55(16) . . ?
C17 N7 C20 117.4(2) . . ?
C17 N7 Zn 131.43(17) . . ?
C20 N7 Zn 111.03(15) . . ?
C18 N8 C19 116.1(2) . . ?
C21 N9 N10 119.4(2) . . ?
C21 N9 Zn 122.53(16) . . ?
N10 N9 Zn 118.05(15) . . ?
C23 N10 N9 109.41(19) . . ?
C23 N11 C25 110.8(2) . . ?
C23 N11 Zn 106.00(15) . . ?
C25 N11 Zn 143.01(16) . . ?
N1 C1 C2 121.5(2) . . ?
N1 C1 H1 119.2 . . ?
C2 C1 H1 119.2 . . ?
N2 C2 C1 122.1(3) . . ?
N2 C2 H2 118.9 . . ?
C1 C2 H2 118.9 . . ?
N2 C3 C4 123.1(2) . . ?
N2 C3 H3 118.4 . . ?
C4 C3 H3 118.4 . . ?
N1 C4 C3 118.9(2) . . ?
N1 C4 C5 116.6(2) . . ?
C3 C4 C5 124.6(2) . . ?
N3 C5 C4 114.5(2) . . ?
N3 C5 C6 122.3(2) . . ?
C4 C5 C6 123.0(2) . . ?
C5 C6 H6A 109.5 . . ?
C5 C6 H6B 109.5 . . ?
H6A C6 H6B 109.5 . . ?
C5 C6 H6C 109.5 . . ?
H6A C6 H6C 109.5 . . ?
H6B C6 H6C 109.5 . . ?
N5 C7 N4 127.4(2) . . ?
N5 C7 S1 113.20(18) . . ?
N4 C7 S1 119.38(17) . . ?
C9 C8 S1 110.6(2) . . ?
C9 C8 H8 124.7 . . ?
S1 C8 H8 124.7 . . ?
C8 C9 N5 115.1(2) . . ?
C8 C9 C10 124.7(2) . . ?
N5 C9 C10 120.2(2) . . ?
C15 C10 C11 119.3(2) . . ?
C15 C10 C9 120.4(2) . . ?
C11 C10 C9 120.3(2) . . ?
C12 C11 C10 120.3(2) . . ?
C12 C11 H11 119.9 . . ?
C10 C11 H11 119.9 . . ?
C11 C12 C13 119.8(3) . . ?
C11 C12 H12 120.1 . . ?
C13 C12 H12 120.1 . . ?
C14 C13 C12 120.1(2) . . ?
C14 C13 C16 119.8(3) . . ?
C12 C13 C16 120.1(3) . . ?
C15 C14 C13 119.7(3) . . ?
C15 C14 H14 120.2 . . ?
C13 C14 H14 120.2 . . ?
C14 C15 C10 120.8(3) . . ?
C14 C15 H15 119.6 . . ?
C10 C15 H15 119.6 . . ?
N6 C16 C13 179.9(4) . . ?
N7 C17 C18 121.4(2) . . ?
N7 C17 H17 119.3 . . ?
C18 C17 H17 119.3 . . ?
N8 C18 C17 122.1(2) . . ?
N8 C18 H18 118.9 . . ?
C17 C18 H18 118.9 . . ?
N8 C19 C20 123.0(2) . . ?
N8 C19 H19 118.5 . . ?
C20 C19 H19 118.5 . . ?
N7 C20 C19 119.8(2) . . ?
N7 C20 C21 116.9(2) . . ?
C19 C20 C21 123.2(2) . . ?
N9 C21 C20 115.3(2) . . ?
N9 C21 C22 122.8(2) . . ?
C20 C21 C22 121.9(2) . . ?
C21 C22 H22A 109.5 . . ?
C21 C22 H22B 109.5 . . ?
H22A C22 H22B 109.5 . . ?
C21 C22 H22C 109.5 . . ?
H22A C22 H22C 109.5 . . ?
H22B C22 H22C 109.5 . . ?
N10 C23 N11 128.8(2) . . ?
N10 C23 S2 117.67(17) . . ?
N11 C23 S2 113.48(18) . . ?
C25 C24 S2 111.0(2) . . ?
C25 C24 H24 124.5 . . ?
S2 C24 H24 124.5 . . ?
C24 C25 N11 115.2(2) . . ?
C24 C25 C26 123.0(2) . . ?
N11 C25 C26 121.8(2) . . ?
C31 C26 C27 118.7(2) . . ?
C31 C26 C25 122.3(2) . . ?
C27 C26 C25 119.0(2) . . ?
C28 C27 C26 120.8(2) . . ?
C28 C27 H27 119.6 . . ?
C26 C27 H27 119.6 . . ?
C27 C28 C29 119.9(2) . . ?
C27 C28 H28 120.0 . . ?
C29 C28 H28 120.0 . . ?
C28 C29 C30 120.2(2) . . ?
C28 C29 C32 118.7(2) . . ?
C30 C29 C32 121.1(2) . . ?
C31 C30 C29 119.4(2) . . ?
C31 C30 H30 120.3 . . ?
C29 C30 H30 120.3 . . ?
C30 C31 C26 121.0(2) . . ?
C30 C31 H31 119.5 . . ?
C26 C31 H31 119.5 . . ?
N12 C32 C29 177.8(3) . . ?

loop_
_geom_bond_atom_site_label_1
_geom_bond_atom_site_label_2
_geom_bond_distance
_geom_bond_site_symmetry_2
_geom_bond_publ_flag
Zn N9 2.065(2) . ?
Zn N3 2.0782(19) . ?
Zn N5 2.115(2) . ?
Zn N11 2.162(2) . ?
Zn N1 2.237(2) . ?
Zn N7 2.310(2) . ?
S1 C8 1.728(3) . ?
S1 C7 1.743(2) . ?
S2 C24 1.726(3) . ?
S2 C23 1.749(2) . ?
N1 C1 1.326(3) . ?
N1 C4 1.358(3) . ?
N2 C2 1.333(3) . ?
N2 C3 1.333(3) . ?
N3 C5 1.303(3) . ?
N3 N4 1.362(3) . ?
N4 C7 1.354(3) . ?
N5 C7 1.334(3) . ?
N5 C9 1.388(3) . ?
N6 C16 1.140(3) . ?
N7 C17 1.331(3) . ?
N7 C20 1.349(3) . ?
N8 C18 1.328(3) . ?
N8 C19 1.334(3) . ?
N9 C21 1.297(3) . ?
N9 N10 1.369(3) . ?
N10 C23 1.340(3) . ?
N11 C23 1.341(3) . ?
N11 C25 1.395(3) . ?
N12 C32 1.146(3) . ?
C1 C2 1.386(4) . ?
C1 H1 0.9500 . ?
C2 H2 0.9500 . ?
C3 C4 1.403(3) . ?
C3 H3 0.9500 . ?
C4 C5 1.465(3) . ?
C5 C6 1.495(3) . ?
C6 H6A 0.9800 . ?
C6 H6B 0.9800 . ?
C6 H6C 0.9800 . ?
C8 C9 1.357(3) . ?
C8 H8 0.9500 . ?
C9 C10 1.481(3) . ?
C10 C15 1.390(4) . ?
C10 C11 1.391(3) . ?
C11 C12 1.390(3) . ?
C11 H11 0.9500 . ?
C12 C13 1.393(4) . ?
C12 H12 0.9500 . ?
C13 C14 1.388(4) . ?
C13 C16 1.454(4) . ?
C14 C15 1.385(4) . ?
C14 H14 0.9500 . ?
C15 H15 0.9500 . ?
C17 C18 1.389(4) . ?
C17 H17 0.9500 . ?
C18 H18 0.9500 . ?
C19 C20 1.391(3) . ?
C19 H19 0.9500 . ?
C20 C21 1.472(3) . ?
C21 C22 1.495(3) . ?
C22 H22A 0.9800 . ?
C22 H22B 0.9800 . ?
C22 H22C 0.9800 . ?
C24 C25 1.359(3) . ?
C24 H24 0.9500 . ?
C25 C26 1.480(3) . ?
C26 C31 1.397(3) . ?
C26 C27 1.401(3) . ?
C27 C28 1.381(4) . ?
C27 H27 0.9500 . ?
C28 C29 1.395(4) . ?
C28 H28 0.9500 . ?
C29 C30 1.395(4) . ?
C29 C32 1.448(4) . ?
C30 C31 1.390(3) . ?
C30 H30 0.9500 . ?
C31 H31 0.9500 . ?
